data_2105048
loop_
_publ_author_name
'Tilborg, Ana\"elle'
'Jacquemin, Denis'
'Norberg, Bernadette'
'Perp\`ete, Eric'
'Michaux, Catherine'
'Wouters, Johan'

_publ_section_title
;
 Structural study of piracetam polymorphs and cocrystals: crystallography
 redetermination and quantum mechanics calculations
;
_journal_coeditor_code ZB5018
_journal_issue 6
_journal_name_full 'Acta Crystallographica Section B'
_journal_page_first 499
_journal_page_last 507
_journal_paper_doi 10.1107/S0108768111045113
_journal_volume 67
_journal_year 2011
_chemical_formula_moiety 'C6 H10 N2 O2'
_chemical_formula_sum 'C6 H10 N2 O2'
_chemical_formula_weight 142.16
_chemical_name_systematic
;
 ?
;
_space_group_IT_number 14
_symmetry_cell_setting monoclinic
_symmetry_space_group_name_Hall '-P 2yn'
_symmetry_space_group_name_H-M 'P 1 21/n 1'
_atom_sites_solution_hydrogens geom
_atom_sites_solution_primary direct
_atom_sites_solution_secondary difmap
_audit_creation_method SHELXL-97
_cell_angle_alpha 90.00
_cell_angle_beta 92.087(4)
_cell_angle_gamma 90.00
_cell_formula_units_Z 4
_cell_length_a 6.5030(10)
_cell_length_b 6.4180(10)
_cell_length_c 16.416(3)
_cell_measurement_reflns_used 240
_cell_measurement_temperature 290(2)
_cell_measurement_theta_max 32.61
_cell_measurement_theta_min 3.34
_cell_volume 684.7(2)
_computing_cell_refinement
;
CrysAlisPro, Oxford Diffraction Ltd.,
Version 1.171.33.55 (release 05-01-2010 CrysAlis171 .NET)
(compiled Jan  5 2010,16:28:46)
;
_computing_data_collection
;
CrysAlisPro, Oxford Diffraction Ltd.,
Version 1.171.33.55 (release 05-01-2010 CrysAlis171 .NET)
(compiled Jan  5 2010,16:28:46)
;
_computing_data_reduction
;
CrysAlisPro, Oxford Diffraction Ltd.,
Version 1.171.33.55 (release 05-01-2010 CrysAlis171 .NET)
(compiled Jan  5 2010,16:28:46)
;
_computing_structure_refinement 'SHELXL-97 (Sheldrick, 1997)'
_computing_structure_solution Sir92
_diffrn_ambient_temperature 290(2)
_diffrn_detector_area_resol_mean 10.3712
_diffrn_measured_fraction_theta_full 0.979
_diffrn_measured_fraction_theta_max 0.980
_diffrn_measurement_device_type 'Xcalibur, Ruby, Gemini ultra'
_diffrn_measurement_method '\w scans'
_diffrn_radiation_monochromator mirror
_diffrn_radiation_source 'fine-focus sealed tube'
_diffrn_radiation_type CuK\a
_diffrn_radiation_wavelength 1.54178
_diffrn_reflns_av_R_equivalents 0.0112
_diffrn_reflns_av_sigmaI/netI 0.0096
_diffrn_reflns_limit_h_max 7
_diffrn_reflns_limit_h_min -7
_diffrn_reflns_limit_k_max 7
_diffrn_reflns_limit_k_min -6
_diffrn_reflns_limit_l_max 19
_diffrn_reflns_limit_l_min -18
_diffrn_reflns_number 4113
_diffrn_reflns_theta_full 67.36
_diffrn_reflns_theta_max 67.36
_diffrn_reflns_theta_min 5.39
_exptl_absorpt_coefficient_mu 0.876
_exptl_absorpt_correction_T_max 0.9175
_exptl_absorpt_correction_T_min 0.8442
_exptl_absorpt_correction_type multi-scan
_exptl_absorpt_process_details
;
CrysAlisPro, Oxford Diffraction Ltd.,
Version 1.171.33.55 (release 05-01-2010 CrysAlis171 .NET)
(compiled Jan  5 2010,16:28:46)
Empirical absorption correction using spherical harmonics,
 implemented in SCALE3 ABSPACK scaling algorithm.
;
_exptl_crystal_colour colorless
_exptl_crystal_density_diffrn 1.379
_exptl_crystal_density_method 'not measured'
_exptl_crystal_description prism
_exptl_crystal_F_000 304
_exptl_crystal_size_max 0.20
_exptl_crystal_size_mid 0.20
_exptl_crystal_size_min 0.10
_refine_diff_density_max 0.169
_refine_diff_density_min -0.149
_refine_ls_extinction_coef 0.0125(19)
_refine_ls_extinction_expression Fc^*^=kFc[1+0.001xFc^2^\l^3^/sin(2\q)]^-1/4^
_refine_ls_extinction_method SHELXL
_refine_ls_goodness_of_fit_ref 1.062
_refine_ls_hydrogen_treatment mixed
_refine_ls_matrix_type full
_refine_ls_number_parameters 100
_refine_ls_number_reflns 1202
_refine_ls_number_restraints 0
_refine_ls_restrained_S_all 1.062
_refine_ls_R_factor_all 0.0358
_refine_ls_R_factor_gt 0.0345
_refine_ls_shift/su_max 0.000
_refine_ls_shift/su_mean 0.000
_refine_ls_structure_factor_coef Fsqd
_refine_ls_weighting_details 'calc w=1/[\s^2^(Fo^2^)+(0.0568P)^2^+0.1732P] where P=(Fo^2^+2Fc^2^)/3'
_refine_ls_weighting_scheme calc
_refine_ls_wR_factor_gt 0.0977
_refine_ls_wR_factor_ref 0.0989
_reflns_number_gt 1132
_reflns_number_total 1202
_reflns_threshold_expression >2sigma(I)
_cod_data_source_file zb5018.cif
_cod_data_source_block I
_cod_original_sg_symbol_H-M 'P 21/n'
_cod_database_code 2105048
_cod_database_fobs_code 2105048

loop_
_symmetry_equiv_pos_as_xyz
'x, y, z'
'-x+1/2, y+1/2, -z+1/2'
'-x, -y, -z'
'x-1/2, -y-1/2, z-1/2'

loop_
_atom_site_type_symbol
_atom_site_label
_atom_site_fract_x
_atom_site_fract_y
_atom_site_fract_z
_atom_site_U_iso_or_equiv
_atom_site_adp_type
_atom_site_calc_flag
_atom_site_refinement_flags
_atom_site_occupancy
_atom_site_symmetry_multiplicity
C C1 0.00810(19) 0.0656(2) 0.33350(7) 0.0360(3) Uani d . 1 1
C C2 -0.1112(2) -0.1109(2) 0.36898(9) 0.0475(4) Uani d . 1 1
H H2A -0.2024 -0.1731 0.3277 0.057 Uiso calc R 1 1
H H2B -0.1928 -0.0618 0.4134 0.057 Uiso calc R 1 1
C C3 0.0476(2) -0.2675(3) 0.39962(11) 0.0549(4) Uani d . 1 1
H H3A 0.0409 -0.3932 0.3668 0.066 Uiso calc R 1 1
H H3B 0.0247 -0.3042 0.4559 0.066 Uiso calc R 1 1
C C4 0.2551(2) -0.1614(2) 0.39235(9) 0.0448(4) Uani d . 1 1
H H4A 0.3139 -0.1260 0.4457 0.054 Uiso calc R 1 1
H H4B 0.3504 -0.2508 0.3646 0.054 Uiso calc R 1 1
C C5 0.36723(19) 0.1752(2) 0.32861(8) 0.0370(3) Uani d . 1 1
H H5A 0.3172 0.2695 0.2862 0.044 Uiso calc R 1 1
H H5B 0.4867 0.1034 0.3088 0.044 Uiso calc R 1 1
C C6 0.43039(18) 0.30059(19) 0.40419(8) 0.0347(3) Uani d . 1 1
N N1 0.20996(15) 0.02533(16) 0.34489(6) 0.0346(3) Uani d . 1 1
N N2 0.61342(18) 0.3920(2) 0.40293(8) 0.0439(3) Uani d . 1 1
O O1 -0.06305(14) 0.22136(17) 0.29894(6) 0.0490(3) Uani d . 1 1
O O2 0.31260(15) 0.31870(17) 0.46039(6) 0.0488(3) Uani d . 1 1
H H2C 0.699(3) 0.362(3) 0.3646(11) 0.052(5) Uiso d . 1 1
H H2D 0.654(3) 0.480(3) 0.4443(13) 0.063(5) Uiso d . 1 1

loop_
_atom_site_aniso_label
_atom_site_aniso_U_11
_atom_site_aniso_U_22
_atom_site_aniso_U_33
_atom_site_aniso_U_12
_atom_site_aniso_U_13
_atom_site_aniso_U_23
C1 0.0350(7) 0.0411(7) 0.0318(6) 0.0047(5) 0.0014(5) -0.0042(5)
C2 0.0371(7) 0.0512(9) 0.0545(8) -0.0033(6) 0.0038(6) 0.0018(7)
C3 0.0507(9) 0.0451(8) 0.0692(11) -0.0022(7) 0.0047(7) 0.0126(7)
C4 0.0425(8) 0.0399(8) 0.0518(8) 0.0040(6) -0.0029(6) 0.0078(6)
C5 0.0349(7) 0.0417(7) 0.0345(7) -0.0007(5) 0.0047(5) 0.0017(5)
C6 0.0338(6) 0.0325(7) 0.0378(7) 0.0019(5) 0.0034(5) 0.0029(5)
N1 0.0322(5) 0.0341(6) 0.0373(6) 0.0018(4) 0.0000(4) -0.0002(4)
N2 0.0378(6) 0.0458(7) 0.0485(7) -0.0071(5) 0.0083(5) -0.0081(5)
O1 0.0422(6) 0.0523(6) 0.0526(6) 0.0122(4) 0.0015(4) 0.0097(5)
O2 0.0458(6) 0.0557(7) 0.0459(6) -0.0102(5) 0.0140(4) -0.0118(5)

loop_
_atom_type_symbol
_atom_type_description
_atom_type_scat_dispersion_real
_atom_type_scat_dispersion_imag
_atom_type_scat_source
C C 0.0181 0.0091 'International Tables Vol C Tables 4.2.6.8 and 6.1.1.4'
H H 0.0000 0.0000 'International Tables Vol C Tables 4.2.6.8 and 6.1.1.4'
N N 0.0311 0.0180 'International Tables Vol C Tables 4.2.6.8 and 6.1.1.4'
O O 0.0492 0.0322 'International Tables Vol C Tables 4.2.6.8 and 6.1.1.4'

loop_
_geom_angle_atom_site_label_1
_geom_angle_atom_site_label_2
_geom_angle_atom_site_label_3
_geom_angle
O1 C1 N1 124.66(12)
O1 C1 C2 126.88(12)
N1 C1 C2 108.46(11)
C1 C2 C3 105.88(11)
C1 C2 H2A 110.6
C3 C2 H2A 110.6
C1 C2 H2B 110.6
C3 C2 H2B 110.6
H2A C2 H2B 108.7
C2 C3 C4 105.87(12)
C2 C3 H3A 110.6
C4 C3 H3A 110.6
C2 C3 H3B 110.6
C4 C3 H3B 110.6
H3A C3 H3B 108.7
N1 C4 C3 104.42(11)
N1 C4 H4A 110.9
C3 C4 H4A 110.9
N1 C4 H4B 110.9
C3 C4 H4B 110.9
H4A C4 H4B 108.9
N1 C5 C6 112.03(10)
N1 C5 H5A 109.2
C6 C5 H5A 109.2
N1 C5 H5B 109.2
C6 C5 H5B 109.2
H5A C5 H5B 107.9
O2 C6 N2 123.70(12)
O2 C6 C5 120.39(11)
N2 C6 C5 115.86(11)
C1 N1 C5 122.95(11)
C1 N1 C4 114.20(11)
C5 N1 C4 121.39(10)
C6 N2 H2C 120.5(11)
C6 N2 H2D 119.7(11)
H2C N2 H2D 119.7(16)

loop_
_geom_bond_atom_site_label_1
_geom_bond_atom_site_label_2
_geom_bond_distance
C1 O1 1.2315(17)
C1 N1 1.3443(16)
C1 C2 1.502(2)
C2 C3 1.514(2)
C2 H2A 0.9700
C2 H2B 0.9700
C3 C4 1.520(2)
C3 H3A 0.9700
C3 H3B 0.9700
C4 N1 1.4537(17)
C4 H4A 0.9700
C4 H4B 0.9700
C5 N1 1.4361(16)
C5 C6 1.5228(18)
C5 H5A 0.9700
C5 H5B 0.9700
C6 O2 1.2259(16)
C6 N2 1.3279(17)
N2 H2C 0.878(19)
N2 H2D 0.91(2)

loop_
_geom_torsion_atom_site_label_1
_geom_torsion_atom_site_label_2
_geom_torsion_atom_site_label_3
_geom_torsion_atom_site_label_4
_geom_torsion
O1 C1 C2 C3 176.77(14)
N1 C1 C2 C3 -2.66(15)
C1 C2 C3 C4 8.34(17)
C2 C3 C4 N1 -10.69(16)
N1 C5 C6 O2 -23.18(17)
N1 C5 C6 N2 159.25(11)
O1 C1 N1 C5 9.56(19)
C2 C1 N1 C5 -171.00(12)
O1 C1 N1 C4 175.91(12)
C2 C1 N1 C4 -4.65(15)
C6 C5 N1 C1 93.02(14)
C6 C5 N1 C4 -72.38(15)
C3 C4 N1 C1 9.85(16)
C3 C4 N1 C5 176.44(12)

loop_
_cod_related_entry_id
_cod_related_entry_database
_cod_related_entry_code
1 ChemSpider 4677
